data_7243353
loop_
_publ_author_name
'Dhir, Abhimanew'
'Rajkumar, Madhu'
'Desiraju, Gautam R.'

_publ_section_title
;
 Cocrystal hydrate of Bandrowski's base and clotrimazole: a prospective
 ingredient for hair dye formulations
;
_journal_issue 32
_journal_name_full CrystEngComm
_journal_page_first 5421
_journal_page_last 5424
_journal_paper_doi 10.1039/D1CE00751C
_journal_volume 23
_journal_year 2021
_chemical_formula_sum 'C31 H28 Cl N5 O'
_chemical_formula_weight 522.03
_space_group_crystal_system triclinic
_space_group_IT_number 2
_space_group_name_Hall '-P 1'
_space_group_name_H-M_alt 'P -1'
_atom_sites_solution_hydrogens mixed
_audit_creation_method SHELXL-2016/4
_audit_update_record
;
2021-03-16 deposited with the CCDC.	2021-08-02 downloaded from the CCDC.
;
_cell_angle_alpha 71.182(11)
_cell_angle_beta 88.994(11)
_cell_angle_gamma 80.250(11)
_cell_formula_units_Z 2
_cell_length_a 8.695(9)
_cell_length_b 11.849(13)
_cell_length_c 13.515(14)
_cell_measurement_reflns_used 3644
_cell_measurement_temperature 133(2)
_cell_measurement_theta_max 28.2
_cell_measurement_theta_min 3.1
_cell_volume 1298(2)
_computing_structure_refinement 'SHELXL-2016/4 (Sheldrick, 2016)'
_computing_structure_solution 'SHELXT 2014/5 (Sheldrick, 2014)'
_diffrn_ambient_temperature 133(2)
_diffrn_measured_fraction_theta_full 0.962
_diffrn_measured_fraction_theta_max 0.962
_diffrn_measurement_device_type 'Rigaku Mercury375R (2x2 bin mode)'
_diffrn_measurement_method 'profile data from \w-scans'
_diffrn_radiation_type MoK\a
_diffrn_radiation_wavelength 0.71075
_diffrn_reflns_av_R_equivalents 0.1790
_diffrn_reflns_av_unetI/netI 0.2760
_diffrn_reflns_Laue_measured_fraction_full 0.962
_diffrn_reflns_Laue_measured_fraction_max 0.962
_diffrn_reflns_limit_h_max 10
_diffrn_reflns_limit_h_min -9
_diffrn_reflns_limit_k_max 13
_diffrn_reflns_limit_k_min -13
_diffrn_reflns_limit_l_max 15
_diffrn_reflns_limit_l_min -15
_diffrn_reflns_number 7235
_diffrn_reflns_point_group_measured_fraction_full 0.962
_diffrn_reflns_point_group_measured_fraction_max 0.962
_diffrn_reflns_theta_full 24.498
_diffrn_reflns_theta_max 24.498
_diffrn_reflns_theta_min 3.122
_diffrn_source 'Sealed Tube'
_exptl_absorpt_coefficient_mu 0.182
_exptl_absorpt_correction_T_max 1.000
_exptl_absorpt_correction_T_min 0.111
_exptl_absorpt_correction_type multi-scan
_exptl_absorpt_process_details 'Jacobson, R. (1998) Private communication'
_exptl_crystal_colour Brown
_exptl_crystal_density_diffrn 1.336
_exptl_crystal_description Block
_exptl_crystal_F_000 548
_exptl_crystal_size_max 0.200
_exptl_crystal_size_mid 0.200
_exptl_crystal_size_min 0.200
_refine_diff_density_max 0.434
_refine_diff_density_min -0.405
_refine_diff_density_rms 0.091
_refine_ls_extinction_coef 0.018(5)
_refine_ls_extinction_expression Fc^*^=kFc[1+0.001xFc^2^\l^3^/sin(2\q)]^-1/4^
_refine_ls_extinction_method 'SHELXL-2016/4 (Sheldrick 2016)'
_refine_ls_goodness_of_fit_ref 0.953
_refine_ls_hydrogen_treatment constr
_refine_ls_matrix_type full
_refine_ls_number_parameters 349
_refine_ls_number_reflns 4140
_refine_ls_number_restraints 0
_refine_ls_restrained_S_all 0.953
_refine_ls_R_factor_all 0.2314
_refine_ls_R_factor_gt 0.1016
_refine_ls_shift/su_max 0.000
_refine_ls_shift/su_mean 0.000
_refine_ls_structure_factor_coef Fsqd
_refine_ls_weighting_details 'w=1/[\s^2^(Fo^2^)+(0.0914P)^2^] where P=(Fo^2^+2Fc^2^)/3'
_refine_ls_weighting_scheme calc
_refine_ls_wR_factor_gt 0.2055
_refine_ls_wR_factor_ref 0.2649
_reflns_Friedel_coverage 0.000
_reflns_number_gt 1667
_reflns_number_total 4140
_reflns_threshold_expression 'I > 2\s(I)'
_cod_data_source_file d1ce00751c2.cif
_cod_data_source_block CLT-BB-H2O
_cod_depositor_comments
;
The following automatic conversions were performed:

data item '_exptl_absorpt_correction_type' value 'Multi-scan' was
changed to 'multi-scan' in accordance with the
/home/data/users/saulius/crontab/automatic-downloads/rss-feeds/RSC/lib/dictionaries/cif_core.dic
dictionary named 'cif_core.dic' version 2.4.2 last updated on
2011-04-26.

Automatic conversion script
Id: cif_fix_values 7556 2019-12-06 15:28:31Z antanas 

 Adding full bibliography for 7243353.cif.
;
_cod_database_code 7243353
_shelx_shelxl_version_number 2016/4
_shelx_space_group_comment
;
The symmetry employed for this shelxl refinement is uniquely defined
by the following loop, which should always be used as a source of
symmetry information in preference to the above space-group names.
They are only intended as comments.
;
_shelx_estimated_absorpt_t_min 0.964
_shelx_estimated_absorpt_t_max 0.964

loop_
_space_group_symop_operation_xyz
'x, y, z'
'-x, -y, -z'

loop_
_atom_site_label
_atom_site_type_symbol
_atom_site_fract_x
_atom_site_fract_y
_atom_site_fract_z
_atom_site_U_iso_or_equiv
_atom_site_adp_type
_atom_site_occupancy
_atom_site_site_symmetry_order
_atom_site_calc_flag
_atom_site_refinement_flags_posn
_atom_site_refinement_flags_adp
_atom_site_refinement_flags_occupancy
_atom_site_disorder_assembly
_atom_site_disorder_group
CL01 Cl 0.8863(2) 0.25582(18) 0.30397(16) 0.0396(7) Uani 1 1 d . . . . .
O1 O 0.5686(6) 0.7694(5) 0.0411(5) 0.0464(17) Uani 1 1 d G . . . .
H1A H 0.592290 0.708695 0.096050 0.070 Uiso 1 1 d G U . . .
H1B H 0.470162 0.777495 0.033161 0.070 Uiso 1 1 d G U . . .
N1 N 0.6022(7) 0.4012(5) 0.3562(4) 0.0271(16) Uani 1 1 d . . . . .
N4 N 1.2276(7) 0.8018(5) 0.0454(5) 0.0301(16) Uani 1 1 d . . . . .
N5 N 0.6910(7) 0.9914(5) -0.0410(5) 0.0313(16) Uani 1 1 d . . . . .
H5A H 0.668215 0.920387 -0.012279 0.038 Uiso 1 1 d R U . . .
H5B H 0.632228 1.042080 -0.017106 0.038 Uiso 1 1 d R U . . .
N2 N 0.6130(8) 0.5703(5) 0.2252(5) 0.0379(18) Uani 1 1 d . . . . .
C14 C 0.5900(9) 0.2057(6) 0.3355(6) 0.0278(19) Uani 1 1 d . . . . .
N3 N 1.1678(9) 0.3213(6) 0.1037(6) 0.054(2) Uani 1 1 d . . . . .
H3A H 1.261713 0.280164 0.108726 0.065 Uiso 1 1 d R U . . .
H3B H 1.120853 0.288609 0.160680 0.065 Uiso 1 1 d R U . . .
C28 C 1.2022(9) 0.6806(7) 0.0613(6) 0.029(2) Uani 1 1 d . . . . .
C8 C 0.6667(9) 0.2175(7) 0.5133(6) 0.0284(19) Uani 1 1 d . . . . .
C13 C 0.7696(8) 0.1098(6) 0.5328(6) 0.032(2) Uani 1 1 d . . . . .
H13 H 0.782952 0.073766 0.480733 0.038 Uiso 1 1 calc R U . . .
C29 C 1.1116(10) 0.8918(7) 0.0265(5) 0.029(2) Uani 1 1 d . . . . .
C1 C 0.5635(9) 0.2793(6) 0.4117(6) 0.0263(19) Uani 1 1 d . . . . .
C31 C 0.8423(9) 0.9908(6) -0.0165(5) 0.0255(19) Uani 1 1 d . . . . .
C2 C 0.3921(9) 0.2936(7) 0.4452(6) 0.0281(19) Uani 1 1 d . . . . .
C30 C 0.9511(9) 0.8893(7) 0.0108(6) 0.0278(19) Uani 1 1 d . . . . .
H30 H 0.920202 0.815401 0.019608 0.033 Uiso 1 1 calc R U . . .
C20 C 0.5614(9) 0.4655(7) 0.2552(6) 0.034(2) Uani 1 1 d . . . . .
H20 H 0.504090 0.439562 0.211856 0.040 Uiso 1 1 calc R U . . .
C22 C 0.6811(9) 0.4724(7) 0.3918(6) 0.032(2) Uani 1 1 d . . . . .
H22 H 0.722549 0.453851 0.459215 0.039 Uiso 1 1 calc R U . . .
C7 C 0.3455(10) 0.1940(7) 0.5228(6) 0.035(2) Uani 1 1 d . . . . .
H7 H 0.417063 0.123504 0.553105 0.042 Uiso 1 1 calc R U . . .
C15 C 0.4719(10) 0.1500(6) 0.3139(6) 0.032(2) Uani 1 1 d . . . . .
H15 H 0.375376 0.160448 0.343546 0.039 Uiso 1 1 calc R U . . .
C9 C 0.6442(9) 0.2684(7) 0.5943(6) 0.032(2) Uani 1 1 d . . . . .
H9 H 0.571284 0.338489 0.585081 0.038 Uiso 1 1 calc R U . . .
C12 C 0.8533(10) 0.0537(7) 0.6261(6) 0.038(2) Uani 1 1 d . . . . .
H12 H 0.920613 -0.019627 0.637880 0.045 Uiso 1 1 calc R U . . .
C19 C 0.7304(10) 0.1906(6) 0.2861(6) 0.032(2) Uani 1 1 d . . . . .
C3 C 0.2824(10) 0.3948(7) 0.4030(6) 0.033(2) Uani 1 1 d . . . . .
H3 H 0.310831 0.461322 0.352220 0.040 Uiso 1 1 calc R U . . .
C4 C 0.1293(10) 0.4004(7) 0.4344(7) 0.040(2) Uani 1 1 d . . . . .
H4 H 0.056253 0.469851 0.403656 0.048 Uiso 1 1 calc R U . . .
C25 C 1.0967(10) 0.6255(7) 0.1298(6) 0.040(2) Uani 1 1 d . . . . .
H25 H 1.031871 0.669645 0.164759 0.048 Uiso 1 1 calc R U . . .
C18 C 0.7542(9) 0.1203(7) 0.2218(6) 0.034(2) Uani 1 1 d . . . . .
H18 H 0.849592 0.110710 0.190651 0.041 Uiso 1 1 calc R U . . .
C10 C 0.7294(10) 0.2151(7) 0.6863(6) 0.036(2) Uani 1 1 d . . . . .
H10 H 0.716274 0.250445 0.738838 0.043 Uiso 1 1 calc R U . . .
C21 C 0.6876(10) 0.5727(7) 0.3121(7) 0.041(2) Uani 1 1 d . . . . .
H21 H 0.736222 0.635684 0.315284 0.049 Uiso 1 1 calc R U . . .
C17 C 0.6364(11) 0.0644(7) 0.2040(6) 0.041(2) Uani 1 1 d . . . . .
H17 H 0.652183 0.016269 0.161074 0.049 Uiso 1 1 calc R U . . .
C11 C 0.8344(9) 0.1095(7) 0.7021(6) 0.036(2) Uani 1 1 d . . . . .
H11 H 0.893462 0.075206 0.764587 0.043 Uiso 1 1 calc R U . . .
C24 C 1.0863(10) 0.5071(7) 0.1467(6) 0.041(2) Uani 1 1 d . . . . .
H24 H 1.018078 0.469928 0.195220 0.050 Uiso 1 1 calc R U . . .
C6 C 0.1932(10) 0.2028(8) 0.5530(6) 0.041(2) Uani 1 1 d . . . . .
H6 H 0.162889 0.137427 0.604126 0.049 Uiso 1 1 calc R U . . .
C23 C 1.1794(10) 0.4412(7) 0.0903(7) 0.039(2) Uani 1 1 d . . . . .
C16 C 0.4954(11) 0.0798(7) 0.2495(6) 0.042(2) Uani 1 1 d . . . . .
H16 H 0.415346 0.042609 0.236827 0.050 Uiso 1 1 calc R U . . .
C5 C 0.0850(10) 0.3052(8) 0.5096(7) 0.042(2) Uani 1 1 d . . . . .
H5 H -0.017236 0.309607 0.531320 0.050 Uiso 1 1 calc R U . . .
C26 C 1.2829(10) 0.4972(7) 0.0201(6) 0.044(2) Uani 1 1 d . . . . .
H26 H 1.344686 0.454665 -0.017478 0.052 Uiso 1 1 calc R U . . .
C27 C 1.2942(10) 0.6144(7) 0.0061(7) 0.041(2) Uani 1 1 d . . . . .
H27 H 1.364382 0.651193 -0.040959 0.049 Uiso 1 1 calc R U . . .

loop_
_atom_site_aniso_label
_atom_site_aniso_U_11
_atom_site_aniso_U_22
_atom_site_aniso_U_33
_atom_site_aniso_U_23
_atom_site_aniso_U_13
_atom_site_aniso_U_12
CL01 0.0401(14) 0.0395(13) 0.0432(14) -0.0165(11) 0.0095(10) -0.0120(10)
O1 0.042(4) 0.036(4) 0.054(4) -0.002(3) -0.004(3) -0.013(3)
N1 0.026(4) 0.028(4) 0.026(4) -0.006(3) -0.002(3) -0.007(3)
N4 0.032(4) 0.029(4) 0.029(4) -0.007(3) 0.002(3) -0.009(3)
N5 0.030(4) 0.030(4) 0.037(4) -0.014(3) 0.008(3) -0.008(3)
N2 0.049(5) 0.028(4) 0.035(4) -0.005(3) -0.004(4) -0.011(3)
C14 0.040(5) 0.021(4) 0.018(4) -0.001(3) -0.002(4) -0.003(4)
N3 0.070(6) 0.028(4) 0.062(5) -0.007(4) 0.004(4) -0.017(4)
C28 0.028(5) 0.033(5) 0.030(5) -0.012(4) 0.003(4) -0.010(4)
C8 0.021(5) 0.038(5) 0.028(5) -0.013(4) -0.003(4) -0.007(4)
C13 0.020(5) 0.030(5) 0.038(5) 0.001(4) 0.008(4) -0.009(4)
C29 0.039(6) 0.028(4) 0.017(4) -0.003(4) 0.005(4) -0.006(4)
C1 0.027(5) 0.030(4) 0.025(4) -0.008(4) -0.003(4) -0.012(4)
C31 0.033(5) 0.030(5) 0.018(4) -0.011(4) -0.003(4) -0.011(4)
C2 0.039(5) 0.027(4) 0.021(4) -0.010(4) -0.002(4) -0.010(4)
C30 0.029(5) 0.024(4) 0.030(5) -0.006(4) 0.004(4) -0.010(4)
C20 0.040(5) 0.034(5) 0.024(5) -0.004(4) -0.011(4) -0.004(4)
C22 0.042(6) 0.034(5) 0.027(5) -0.015(4) -0.008(4) -0.013(4)
C7 0.028(5) 0.050(5) 0.033(5) -0.021(4) 0.002(4) -0.009(4)
C15 0.040(6) 0.035(5) 0.026(5) -0.017(4) -0.005(4) -0.005(4)
C9 0.032(5) 0.034(5) 0.027(5) -0.006(4) -0.004(4) -0.005(4)
C12 0.046(6) 0.044(5) 0.019(5) -0.002(4) 0.000(4) -0.011(4)
C19 0.049(6) 0.034(5) 0.018(4) -0.010(4) -0.001(4) -0.015(4)
C3 0.033(6) 0.039(5) 0.025(5) -0.007(4) -0.002(4) -0.008(4)
C4 0.033(6) 0.039(5) 0.046(6) -0.017(5) -0.014(4) 0.005(4)
C25 0.058(6) 0.033(5) 0.027(5) -0.006(4) -0.005(4) -0.009(4)
C18 0.035(5) 0.039(5) 0.029(5) -0.013(4) 0.008(4) -0.006(4)
C10 0.046(6) 0.040(5) 0.027(5) -0.015(4) 0.008(4) -0.012(4)
C21 0.037(6) 0.032(5) 0.058(6) -0.017(5) 0.001(5) -0.015(4)
C17 0.056(7) 0.036(5) 0.030(5) -0.012(4) -0.002(5) -0.003(5)
C11 0.028(5) 0.054(6) 0.018(4) 0.000(4) -0.007(4) -0.008(4)
C24 0.051(6) 0.038(5) 0.044(5) -0.018(5) 0.019(5) -0.023(4)
C6 0.036(6) 0.054(6) 0.039(5) -0.023(5) 0.005(5) -0.013(5)
C23 0.046(6) 0.029(5) 0.045(6) -0.010(4) -0.012(5) -0.014(4)
C16 0.048(7) 0.047(5) 0.036(5) -0.020(5) -0.009(5) -0.006(4)
C5 0.038(6) 0.050(6) 0.043(6) -0.024(5) 0.004(5) -0.004(5)
C26 0.047(6) 0.040(6) 0.046(6) -0.015(5) 0.008(5) -0.009(4)
C27 0.038(6) 0.034(5) 0.046(6) -0.007(4) 0.001(4) -0.006(4)

loop_
_atom_type_symbol
_atom_type_description
_atom_type_scat_dispersion_real
_atom_type_scat_dispersion_imag
_atom_type_scat_source
C C 0.0033 0.0016 'International Tables Vol C Tables 4.2.6.8 and 6.1.1.4'
H H 0.0000 0.0000 'International Tables Vol C Tables 4.2.6.8 and 6.1.1.4'
Cl Cl 0.1484 0.1585 'International Tables Vol C Tables 4.2.6.8 and 6.1.1.4'
N N 0.0061 0.0033 'International Tables Vol C Tables 4.2.6.8 and 6.1.1.4'
O O 0.0106 0.0060 'International Tables Vol C Tables 4.2.6.8 and 6.1.1.4'

loop_
_geom_angle_atom_site_label_1
_geom_angle_atom_site_label_2
_geom_angle_atom_site_label_3
_geom_angle
_geom_angle_site_symmetry_1
_geom_angle_site_symmetry_3
_geom_angle_publ_flag
H1A O1 H1B 104.5 . . ?
C20 N1 C22 105.4(6) . . ?
C20 N1 C1 124.4(6) . . ?
C22 N1 C1 130.2(6) . . ?
C29 N4 C28 121.3(7) . . ?
C31 N5 H5A 109.8 . . ?
C31 N5 H5B 108.3 . . ?
H5A N5 H5B 109.2 . . ?
C20 N2 C21 104.7(6) . . ?
C15 C14 C19 117.0(7) . . ?
C15 C14 C1 120.3(7) . . ?
C19 C14 C1 122.7(7) . . ?
C23 N3 H3A 108.2 . . ?
C23 N3 H3B 112.2 . . ?
H3A N3 H3B 107.7 . . ?
C25 C28 C27 118.8(7) . . ?
C25 C28 N4 123.9(7) . . ?
C27 C28 N4 117.3(7) . . ?
C13 C8 C9 117.8(7) . . ?
C13 C8 C1 123.9(7) . . ?
C9 C8 C1 118.0(7) . . ?
C12 C13 C8 122.6(8) . . ?
C12 C13 H13 118.7 . . ?
C8 C13 H13 118.7 . . ?
N4 C29 C30 127.4(7) . . ?
N4 C29 C31 114.3(7) . 2_775 ?
C30 C29 C31 118.3(7) . 2_775 ?
N1 C1 C14 107.2(6) . . ?
N1 C1 C2 109.2(6) . . ?
C14 C1 C2 111.8(6) . . ?
N1 C1 C8 110.1(6) . . ?
C14 C1 C8 111.7(6) . . ?
C2 C1 C8 106.7(6) . . ?
C30 C31 N5 122.7(7) . . ?
C30 C31 C29 119.6(7) . 2_775 ?
N5 C31 C29 117.6(7) . 2_775 ?
C3 C2 C7 118.1(8) . . ?
C3 C2 C1 124.2(7) . . ?
C7 C2 C1 117.7(7) . . ?
C31 C30 C29 122.0(7) . . ?
C31 C30 H30 119.0 . . ?
C29 C30 H30 119.0 . . ?
N2 C20 N1 111.9(7) . . ?
N2 C20 H20 124.1 . . ?
N1 C20 H20 124.1 . . ?
C21 C22 N1 107.5(7) . . ?
C21 C22 H22 126.2 . . ?
N1 C22 H22 126.2 . . ?
C6 C7 C2 119.2(8) . . ?
C6 C7 H7 120.4 . . ?
C2 C7 H7 120.4 . . ?
C16 C15 C14 121.2(8) . . ?
C16 C15 H15 119.4 . . ?
C14 C15 H15 119.4 . . ?
C10 C9 C8 120.1(7) . . ?
C10 C9 H9 120.0 . . ?
C8 C9 H9 120.0 . . ?
C13 C12 C11 118.1(8) . . ?
C13 C12 H12 121.0 . . ?
C11 C12 H12 121.0 . . ?
C18 C19 C14 121.9(7) . . ?
C18 C19 CL01 115.9(7) . . ?
C14 C19 CL01 122.2(6) . . ?
C2 C3 C4 121.3(7) . . ?
C2 C3 H3 119.3 . . ?
C4 C3 H3 119.3 . . ?
C5 C4 C3 120.6(8) . . ?
C5 C4 H4 119.7 . . ?
C3 C4 H4 119.7 . . ?
C24 C25 C28 120.8(8) . . ?
C24 C25 H25 119.6 . . ?
C28 C25 H25 119.6 . . ?
C17 C18 C19 119.6(8) . . ?
C17 C18 H18 120.2 . . ?
C19 C18 H18 120.2 . . ?
C9 C10 C11 120.6(8) . . ?
C9 C10 H10 119.7 . . ?
C11 C10 H10 119.7 . . ?
C22 C21 N2 110.4(7) . . ?
C22 C21 H21 124.8 . . ?
N2 C21 H21 124.8 . . ?
C18 C17 C16 119.9(8) . . ?
C18 C17 H17 120.0 . . ?
C16 C17 H17 120.0 . . ?
C10 C11 C12 120.8(7) . . ?
C10 C11 H11 119.6 . . ?
C12 C11 H11 119.6 . . ?
C25 C24 C23 119.8(7) . . ?
C25 C24 H24 120.1 . . ?
C23 C24 H24 120.1 . . ?
C5 C6 C7 121.7(8) . . ?
C5 C6 H6 119.1 . . ?
C7 C6 H6 119.1 . . ?
C26 C23 N3 119.7(8) . . ?
C26 C23 C24 119.3(7) . . ?
N3 C23 C24 121.0(8) . . ?
C17 C16 C15 120.3(8) . . ?
C17 C16 H16 119.8 . . ?
C15 C16 H16 119.8 . . ?
C4 C5 C6 119.1(9) . . ?
C4 C5 H5 120.5 . . ?
C6 C5 H5 120.5 . . ?
C27 C26 C23 120.0(8) . . ?
C27 C26 H26 120.0 . . ?
C23 C26 H26 120.0 . . ?
C26 C27 C28 121.2(8) . . ?
C26 C27 H27 119.4 . . ?
C28 C27 H27 119.4 . . ?

loop_
_geom_bond_atom_site_label_1
_geom_bond_atom_site_label_2
_geom_bond_distance
_geom_bond_site_symmetry_2
_geom_bond_publ_flag
CL01 C19 1.727(8) . ?
O1 H1A 0.8498 . ?
O1 H1B 0.8500 . ?
N1 C20 1.350(9) . ?
N1 C22 1.372(8) . ?
N1 C1 1.490(8) . ?
N4 C29 1.300(9) . ?
N4 C28 1.436(9) . ?
N5 C31 1.360(9) . ?
N5 H5A 0.8608 . ?
N5 H5B 0.8608 . ?
N2 C20 1.328(9) . ?
N2 C21 1.362(10) . ?
C14 C15 1.393(10) . ?
C14 C19 1.394(10) . ?
C14 C1 1.541(10) . ?
N3 C23 1.394(9) . ?
N3 H3A 0.8692 . ?
N3 H3B 0.8716 . ?
C28 C25 1.381(10) . ?
C28 C27 1.398(11) . ?
C8 C13 1.380(10) . ?
C8 C9 1.407(10) . ?
C8 C1 1.549(9) . ?
C13 C12 1.375(10) . ?
C13 H13 0.9300 . ?
C29 C30 1.423(10) . ?
C29 C31 1.476(9) 2_775 ?
C1 C2 1.548(11) . ?
C31 C30 1.348(10) . ?
C31 C29 1.476(9) 2_775 ?
C2 C3 1.365(10) . ?
C2 C7 1.416(10) . ?
C30 H30 0.9300 . ?
C20 H20 0.9300 . ?
C22 C21 1.331(10) . ?
C22 H22 0.9300 . ?
C7 C6 1.375(11) . ?
C7 H7 0.9300 . ?
C15 C16 1.376(10) . ?
C15 H15 0.9300 . ?
C9 C10 1.364(10) . ?
C9 H9 0.9300 . ?
C12 C11 1.383(11) . ?
C12 H12 0.9300 . ?
C19 C18 1.375(10) . ?
C3 C4 1.387(11) . ?
C3 H3 0.9300 . ?
C4 C5 1.359(11) . ?
C4 H4 0.9300 . ?
C25 C24 1.366(10) . ?
C25 H25 0.9300 . ?
C18 C17 1.374(10) . ?
C18 H18 0.9300 . ?
C10 C11 1.376(11) . ?
C10 H10 0.9300 . ?
C21 H21 0.9300 . ?
C17 C16 1.374(11) . ?
C17 H17 0.9300 . ?
C11 H11 0.9300 . ?
C24 C23 1.412(11) . ?
C24 H24 0.9300 . ?
C6 C5 1.369(10) . ?
C6 H6 0.9300 . ?
C23 C26 1.384(11) . ?
C16 H16 0.9300 . ?
C5 H5 0.9300 . ?
C26 C27 1.361(10) . ?
C26 H26 0.9300 . ?
C27 H27 0.9300 . ?
